data_7708620
loop_
_publ_author_name
'Erb, William'
'Roisnel, Thierry'

_publ_section_title
;
 The chemistry of ferrocenesulfonyl fluoride revealed
;
_journal_name_full 'Dalton Transactions'
_journal_paper_doi 10.1039/D1DT03492H
_journal_year 2021
_chemical_compound_source 'synthesis as described'
_chemical_formula_moiety 'C10 H8 F2 Fe O2 S'
_chemical_formula_sum 'C10 H8 F2 Fe O2 S'
_chemical_formula_weight 286.07
_space_group_crystal_system monoclinic
_space_group_IT_number 14
_space_group_name_Hall '-P 2ybc'
_space_group_name_H-M_alt 'P 1 21/c 1'
_atom_sites_solution_hydrogens geom
_atom_sites_solution_primary dual
_atom_sites_solution_secondary difmap
_audit_update_record
;
2021-10-12 deposited with the CCDC.	2021-10-28 downloaded from the CCDC.
;
_cell_angle_alpha 90
_cell_angle_beta 90.433(4)
_cell_angle_gamma 90
_cell_formula_units_Z 4
_cell_length_a 6.8825(7)
_cell_length_b 11.9649(14)
_cell_length_c 12.3895(12)
_cell_measurement_reflns_used 4110
_cell_measurement_temperature 150(2)
_cell_measurement_theta_max 27.4680
_cell_measurement_theta_min 3.2887
_cell_measurement_wavelength 0.710730
_cell_volume 1020.23(19)
_computing_cell_refinement 'Bruker APEX2 (Bruker, 2014)'
_computing_data_collection 'Bruker APEX2 (Bruker, 2014)'
_computing_data_reduction 'Bruker APEX2 (Bruker, 2014)'
_computing_molecular_graphics
;
   'SXGRAPH (L. Farrugia, 1999), Mercury (CSD, 2020)'
;
_computing_publication_material 'CRYSCALC (T. Roisnel, local program, 2020)'
_computing_structure_refinement 'SHELXL-2018_3 (Sheldrick, 2018)'
_computing_structure_solution 'SHELXT 2018_2 (Sheldrick, 2018)'
_diffrn_ambient_temperature 150(2)
_diffrn_detector 'CCD plate'
_diffrn_detector_area_resol_mean 8.33
_diffrn_measured_fraction_theta_full 1.000
_diffrn_measured_fraction_theta_max 0.995
_diffrn_measurement_device_type 'APEXII Bruker-AXS'
_diffrn_measurement_method 'CCD rotation images, thin slices'
_diffrn_orient_matrix_UB_11 0.0614823
_diffrn_orient_matrix_UB_12 -0.0749595
_diffrn_orient_matrix_UB_13 0.0106441
_diffrn_orient_matrix_UB_21 0.1300478
_diffrn_orient_matrix_UB_22 0.0364273
_diffrn_orient_matrix_UB_23 0.0081855
_diffrn_orient_matrix_UB_31 -0.0204841
_diffrn_orient_matrix_UB_32 0.0062783
_diffrn_orient_matrix_UB_33 0.0795909
_diffrn_radiation_monochromator graphite
_diffrn_radiation_probe x-ray
_diffrn_radiation_source 'fine-focus sealed tube'
_diffrn_radiation_type MoK\a
_diffrn_radiation_wavelength 0.71073
_diffrn_reflns_av_R_equivalents 0.0312
_diffrn_reflns_av_unetI/netI 0.0293
_diffrn_reflns_limit_h_max 8
_diffrn_reflns_limit_h_min -8
_diffrn_reflns_limit_k_max 14
_diffrn_reflns_limit_k_min -15
_diffrn_reflns_limit_l_max 15
_diffrn_reflns_limit_l_min -15
_diffrn_reflns_number 8555
_diffrn_reflns_theta_full 25.242
_diffrn_reflns_theta_max 27.491
_diffrn_reflns_theta_min 2.366
_exptl_absorpt_coefficient_mu 1.690
_exptl_absorpt_correction_T_max 0.634
_exptl_absorpt_correction_T_min 0.542
_exptl_absorpt_correction_type multi-scan
_exptl_absorpt_process_details
;
  [Sheldrick, G.M. (2014). SADABS Bruker AXS Inc., Madison, Wisconsin, USA]
;
_exptl_crystal_colour orange
_exptl_crystal_density_diffrn 1.862
_exptl_crystal_description prism
_exptl_crystal_F_000 576
_exptl_crystal_size_max 0.450
_exptl_crystal_size_mid 0.420
_exptl_crystal_size_min 0.270
_refine_diff_density_max 1.202
_refine_diff_density_min -0.474
_refine_diff_density_rms 0.077
_refine_ls_extinction_method none
_refine_ls_goodness_of_fit_ref 1.064
_refine_ls_hydrogen_treatment constr
_refine_ls_matrix_type full
_refine_ls_number_parameters 149
_refine_ls_number_reflns 2319
_refine_ls_number_restraints 0
_refine_ls_restrained_S_all 1.064
_refine_ls_R_factor_all 0.0374
_refine_ls_R_factor_gt 0.0319
_refine_ls_shift/su_max 0.032
_refine_ls_shift/su_mean 0.003
_refine_ls_structure_factor_coef Fsqd
_refine_ls_weighting_details 'w=1/[\s^2^(Fo^2^)+(0.0419P)^2^+1.1577P] where P=(Fo^2^+2Fc^2^)/3'
_refine_ls_weighting_scheme calc
_refine_ls_wR_factor_gt 0.0846
_refine_ls_wR_factor_ref 0.0882
_reflns_number_gt 2050
_reflns_number_total 2319
_reflns_threshold_expression >2sigma(I)
_cod_data_source_file d1dt03492h2.cif
_cod_data_source_block WE12742
_cod_original_sg_symbol_H-M 'P 21/c'
_cod_database_code 7708620

loop_
_space_group_symop_operation_xyz
'x, y, z'
'-x, y+1/2, -z+1/2'
'-x, -y, -z'
'x, -y-1/2, z-1/2'

loop_
_atom_site_label
_atom_site_type_symbol
_atom_site_fract_x
_atom_site_fract_y
_atom_site_fract_z
_atom_site_U_iso_or_equiv
_atom_site_adp_type
_atom_site_occupancy
_atom_site_site_symmetry_order
_atom_site_calc_flag
_atom_site_refinement_flags_posn
_atom_site_refinement_flags_adp
_atom_site_refinement_flags_occupancy
_atom_site_disorder_assembly
_atom_site_disorder_group
Fe1 Fe 0.62844(4) 0.42149(3) 0.21154(3) 0.01672(12) Uani 1 1 d . . . . .
S1 S 0.84191(10) 0.33965(6) 0.43252(5) 0.02666(16) Uani 1 1 d . . . . .
C1A C 0.4143(11) 0.3899(8) 0.0980(3) 0.0264(12) Uani 0.454(15) 1 d G . P A 1
H1A H 0.427725 0.393455 0.021827 0.032 Uiso 0.454(15) 1 calc R U P A 1
C2A C 0.3591(11) 0.4795(4) 0.1664(8) 0.0264(12) Uani 0.454(15) 1 d G . P A 1
H2A H 0.329179 0.553488 0.144059 0.032 Uiso 0.454(15) 1 calc R U P A 1
C3A C 0.3565(11) 0.4390(6) 0.2742(5) 0.0264(12) Uani 0.454(15) 1 d G . P A 1
H3A H 0.324580 0.481195 0.336506 0.032 Uiso 0.454(15) 1 calc R U P A 1
C4A C 0.4101(10) 0.3244(6) 0.2723(5) 0.0264(12) Uani 0.454(15) 1 d G . P A 1
H4A H 0.420282 0.276482 0.333212 0.032 Uiso 0.454(15) 1 calc R U P A 1
C5A C 0.4458(9) 0.2941(4) 0.1634(6) 0.0264(12) Uani 0.454(15) 1 d G . P A 1
H5A H 0.484029 0.222256 0.138729 0.032 Uiso 0.454(15) 1 calc R U P A 1
C1B C 0.3752(8) 0.4631(5) 0.1322(6) 0.0317(17) Uani 0.546(15) 1 d G . P A 2
H1B H 0.358842 0.520563 0.079916 0.038 Uiso 0.546(15) 1 calc R U P A 2
C2B C 0.3501(7) 0.4746(6) 0.2453(7) 0.038(2) Uani 0.546(15) 1 d G . P A 2
H2B H 0.313970 0.541064 0.281992 0.046 Uiso 0.546(15) 1 calc R U P A 2
C3B C 0.3885(9) 0.3694(10) 0.2939(4) 0.047(2) Uani 0.546(15) 1 d G . P A 2
H3B H 0.382570 0.353000 0.368804 0.057 Uiso 0.546(15) 1 calc R U P A 2
C4B C 0.4374(8) 0.2928(3) 0.2108(10) 0.048(2) Uani 0.546(15) 1 d G . P A 2
H4B H 0.469840 0.216270 0.220382 0.057 Uiso 0.546(15) 1 calc R U P A 2
C5B C 0.4292(8) 0.3508(7) 0.1108(5) 0.0365(19) Uani 0.546(15) 1 d G . P A 2
H5B H 0.455175 0.319829 0.041839 0.044 Uiso 0.546(15) 1 calc R U P A 2
C6 C 0.8971(3) 0.35594(19) 0.20810(19) 0.0191(5) Uani 1 1 d . . . . .
C7 C 0.8837(3) 0.4381(2) 0.1273(2) 0.0217(5) Uani 1 1 d . . . . .
H7 H 0.902932 0.427125 0.052216 0.026 Uiso 1 1 calc R U . . .
C8 C 0.8362(4) 0.5407(2) 0.1787(2) 0.0237(5) Uani 1 1 d . . . . .
H8 H 0.818109 0.610272 0.143143 0.028 Uiso 1 1 calc R U . . .
C9 C 0.8200(4) 0.5226(2) 0.2914(2) 0.0223(5) Uani 1 1 d . . . . .
H9 H 0.789488 0.577181 0.344316 0.027 Uiso 1 1 calc R U . . .
C10 C 0.8585(3) 0.40638(19) 0.31043(18) 0.0184(5) Uani 1 1 d . . . . .
F11 F 0.9479(2) 0.25005(13) 0.19392(14) 0.0371(4) Uani 1 1 d . . . . .
F12 F 1.0589(3) 0.33956(18) 0.46975(14) 0.0491(5) Uani 1 1 d . . . . .
O13 O 0.7974(4) 0.22558(18) 0.41919(18) 0.0471(6) Uani 1 1 d . . . . .
O14 O 0.7430(4) 0.4059(2) 0.50785(18) 0.0559(7) Uani 1 1 d . . . . .

loop_
_atom_site_aniso_label
_atom_site_aniso_U_11
_atom_site_aniso_U_22
_atom_site_aniso_U_33
_atom_site_aniso_U_23
_atom_site_aniso_U_13
_atom_site_aniso_U_12
Fe1 0.01292(18) 0.01776(18) 0.01948(19) 0.00116(12) 0.00009(13) -0.00172(12)
S1 0.0300(3) 0.0306(3) 0.0194(3) 0.0065(2) 0.0006(2) -0.0006(3)
C1A 0.0171(17) 0.029(2) 0.033(2) 0.0021(12) 0.0005(15) -0.0040(14)
C2A 0.0171(17) 0.029(2) 0.033(2) 0.0021(12) 0.0005(15) -0.0040(14)
C3A 0.0171(17) 0.029(2) 0.033(2) 0.0021(12) 0.0005(15) -0.0040(14)
C4A 0.0171(17) 0.029(2) 0.033(2) 0.0021(12) 0.0005(15) -0.0040(14)
C5A 0.0171(17) 0.029(2) 0.033(2) 0.0021(12) 0.0005(15) -0.0040(14)
C1B 0.015(2) 0.049(4) 0.031(3) 0.009(3) -0.007(3) 0.004(2)
C2B 0.013(2) 0.049(4) 0.051(5) -0.015(3) 0.006(3) 0.005(3)
C3B 0.020(3) 0.084(7) 0.038(3) 0.020(4) 0.007(3) -0.019(4)
C4B 0.029(3) 0.030(3) 0.084(7) 0.020(3) -0.015(4) -0.019(2)
C5B 0.018(2) 0.043(4) 0.048(4) -0.024(3) -0.012(3) 0.001(3)
C6 0.0152(10) 0.0202(11) 0.0218(12) -0.0029(9) -0.0003(9) -0.0003(9)
C7 0.0141(11) 0.0326(13) 0.0183(12) 0.0026(9) 0.0015(9) -0.0048(9)
C8 0.0219(12) 0.0207(11) 0.0284(13) 0.0065(10) -0.0036(10) -0.0065(9)
C9 0.0232(12) 0.0183(11) 0.0252(12) -0.0021(9) -0.0026(10) -0.0022(9)
C10 0.0185(11) 0.0200(11) 0.0165(11) 0.0010(8) -0.0012(9) -0.0014(9)
F11 0.0412(10) 0.0286(8) 0.0415(10) -0.0087(7) -0.0029(8) 0.0114(7)
F12 0.0385(10) 0.0782(14) 0.0304(9) 0.0194(9) -0.0147(8) -0.0073(9)
O13 0.0658(15) 0.0354(12) 0.0400(12) 0.0177(10) -0.0094(11) -0.0127(11)
O14 0.0798(18) 0.0627(16) 0.0254(11) 0.0069(10) 0.0196(12) 0.0218(13)

loop_
_atom_type_symbol
_atom_type_description
_atom_type_scat_dispersion_real
_atom_type_scat_dispersion_imag
_atom_type_scat_source
C C 0.0033 0.0016 'International Tables Vol C Tables 4.2.6.8 and 6.1.1.4'
H H 0.0000 0.0000 'International Tables Vol C Tables 4.2.6.8 and 6.1.1.4'
F F 0.0171 0.0103 'International Tables Vol C Tables 4.2.6.8 and 6.1.1.4'
Fe Fe 0.3463 0.8444 'International Tables Vol C Tables 4.2.6.8 and 6.1.1.4'
O O 0.0106 0.0060 'International Tables Vol C Tables 4.2.6.8 and 6.1.1.4'
S S 0.1246 0.1234 'International Tables Vol C Tables 4.2.6.8 and 6.1.1.4'

loop_
_geom_angle_atom_site_label_1
_geom_angle_atom_site_label_2
_geom_angle_atom_site_label_3
_geom_angle
_geom_angle_site_symmetry_1
_geom_angle_site_symmetry_3
_geom_angle_publ_flag
C10 Fe1 C6 41.78(9) . . ?
C10 Fe1 C4B 116.4(2) . . ?
C6 Fe1 C4B 107.51(17) . . ?
C10 Fe1 C5B 149.9(3) . . ?
C6 Fe1 C5B 116.20(16) . . ?
C4B Fe1 C5B 40.98(8) . . ?
C10 Fe1 C9 41.56(9) . . ?
C6 Fe1 C9 69.53(10) . . ?
C4B Fe1 C9 150.5(3) . . ?
C5B Fe1 C9 167.3(3) . . ?
C10 Fe1 C3A 120.0(2) . . ?
C6 Fe1 C3A 153.4(3) . . ?
C9 Fe1 C3A 110.23(17) . . ?
C10 Fe1 C3B 107.76(13) . . ?
C6 Fe1 C3B 129.7(3) . . ?
C4B Fe1 C3B 40.84(8) . . ?
C5B Fe1 C3B 68.61(10) . . ?
C9 Fe1 C3B 117.4(3) . . ?
C10 Fe1 C4A 107.64(16) . . ?
C6 Fe1 C4A 117.7(2) . . ?
C9 Fe1 C4A 129.2(2) . . ?
C3A Fe1 C4A 40.64(11) . . ?
C10 Fe1 C2A 154.8(3) . . ?
C6 Fe1 C2A 162.8(3) . . ?
C9 Fe1 C2A 120.7(2) . . ?
C3A Fe1 C2A 40.58(12) . . ?
C4A Fe1 C2A 68.17(13) . . ?
C10 Fe1 C1B 167.9(3) . . ?
C6 Fe1 C1B 149.5(2) . . ?
C4B Fe1 C1B 68.53(10) . . ?
C5B Fe1 C1B 40.65(8) . . ?
C9 Fe1 C1B 129.1(2) . . ?
C3B Fe1 C1B 68.15(10) . . ?
C10 Fe1 C7 69.21(9) . . ?
C6 Fe1 C7 40.39(10) . . ?
C4B Fe1 C7 128.9(3) . . ?
C5B Fe1 C7 107.67(17) . . ?
C9 Fe1 C7 68.76(10) . . ?
C3A Fe1 C7 166.0(3) . . ?
C3B Fe1 C7 167.7(4) . . ?
C4A Fe1 C7 150.7(2) . . ?
C2A Fe1 C7 127.0(2) . . ?
C1B Fe1 C7 117.23(18) . . ?
C10 Fe1 C5A 126.0(2) . . ?
C6 Fe1 C5A 105.33(16) . . ?
C9 Fe1 C5A 165.8(2) . . ?
C3A Fe1 C5A 68.10(12) . . ?
C4A Fe1 C5A 40.44(10) . . ?
C2A Fe1 C5A 67.90(13) . . ?
C7 Fe1 C5A 116.46(18) . . ?
O14 S1 O13 121.25(16) . . ?
O14 S1 F12 105.75(15) . . ?
O13 S1 F12 103.94(14) . . ?
O14 S1 C10 111.06(13) . . ?
O13 S1 C10 111.33(12) . . ?
F12 S1 C10 101.01(11) . . ?
C5A C1A C2A 108.0 . . ?
C5A C1A Fe1 69.7(3) . . ?
C2A C1A Fe1 69.4(3) . . ?
C5A C1A H1A 126.0 . . ?
C2A C1A H1A 126.0 . . ?
Fe1 C1A H1A 126.5 . . ?
C1A C2A C3A 108.0 . . ?
C1A C2A Fe1 70.3(3) . . ?
C3A C2A Fe1 69.3(3) . . ?
C1A C2A H2A 126.0 . . ?
C3A C2A H2A 126.0 . . ?
Fe1 C2A H2A 126.0 . . ?
C4A C3A C2A 108.0 . . ?
C4A C3A Fe1 69.9(3) . . ?
C2A C3A Fe1 70.1(3) . . ?
C4A C3A H3A 126.0 . . ?
C2A C3A H3A 126.0 . . ?
Fe1 C3A H3A 125.6 . . ?
C5A C4A C3A 108.0 . . ?
C5A C4A Fe1 70.3(3) . . ?
C3A C4A Fe1 69.5(3) . . ?
C5A C4A H4A 126.0 . . ?
C3A C4A H4A 126.0 . . ?
Fe1 C4A H4A 125.8 . . ?
C1A C5A C4A 108.0 . . ?
C1A C5A Fe1 70.0(3) . . ?
C4A C5A Fe1 69.2(3) . . ?
C1A C5A H5A 126.0 . . ?
C4A C5A H5A 126.0 . . ?
Fe1 C5A H5A 126.3 . . ?
C2B C1B C5B 108.0 . . ?
C2B C1B Fe1 70.15(18) . . ?
C5B C1B Fe1 68.75(18) . . ?
C2B C1B H1B 126.0 . . ?
C5B C1B H1B 126.0 . . ?
Fe1 C1B H1B 126.7 . . ?
C3B C2B C1B 108.0 . . ?
C3B C2B Fe1 69.06(17) . . ?
C1B C2B Fe1 69.53(18) . . ?
C3B C2B H2B 126.0 . . ?
C1B C2B H2B 126.0 . . ?
Fe1 C2B H2B 127.0 . . ?
C2B C3B C4B 108.0 . . ?
C2B C3B Fe1 70.51(18) . . ?
C4B C3B Fe1 68.82(18) . . ?
C2B C3B H3B 126.0 . . ?
C4B C3B H3B 126.0 . . ?
Fe1 C3B H3B 126.2 . . ?
C5B C4B C3B 108.0 . . ?
C5B C4B Fe1 69.77(18) . . ?
C3B C4B Fe1 70.34(18) . . ?
C5B C4B H4B 126.0 . . ?
C3B C4B H4B 126.0 . . ?
Fe1 C4B H4B 125.5 . . ?
C4B C5B C1B 108.0 . . ?
C4B C5B Fe1 69.25(18) . . ?
C1B C5B Fe1 70.59(18) . . ?
C4B C5B H5B 126.0 . . ?
C1B C5B H5B 126.0 . . ?
Fe1 C5B H5B 125.7 . . ?
F11 C6 C7 126.1(2) . . ?
F11 C6 C10 124.8(2) . . ?
C7 C6 C10 108.9(2) . . ?
F11 C6 Fe1 128.28(16) . . ?
C7 C6 Fe1 71.75(14) . . ?
C10 C6 Fe1 68.89(13) . . ?
C6 C7 C8 107.4(2) . . ?
C6 C7 Fe1 67.86(13) . . ?
C8 C7 Fe1 69.91(14) . . ?
C6 C7 H7 126.3 . . ?
C8 C7 H7 126.3 . . ?
Fe1 C7 H7 127.5 . . ?
C9 C8 C7 109.2(2) . . ?
C9 C8 Fe1 68.95(14) . . ?
C7 C8 Fe1 69.74(13) . . ?
C9 C8 H8 125.4 . . ?
C7 C8 H8 125.4 . . ?
Fe1 C8 H8 127.5 . . ?
C8 C9 C10 107.1(2) . . ?
C8 C9 Fe1 70.61(14) . . ?
C10 C9 Fe1 67.84(13) . . ?
C8 C9 H9 126.5 . . ?
C10 C9 H9 126.5 . . ?
Fe1 C9 H9 126.6 . . ?
C6 C10 C9 107.4(2) . . ?
C6 C10 S1 126.81(18) . . ?
C9 C10 S1 125.64(18) . . ?
C6 C10 Fe1 69.33(13) . . ?
C9 C10 Fe1 70.60(13) . . ?
S1 C10 Fe1 121.59(13) . . ?

loop_
_geom_bond_atom_site_label_1
_geom_bond_atom_site_label_2
_geom_bond_distance
_geom_bond_site_symmetry_2
_geom_bond_publ_flag
Fe1 C10 2.003(2) . ?
Fe1 C6 2.009(2) . ?
Fe1 C4B 2.025(4) . ?
Fe1 C5B 2.032(5) . ?
Fe1 C9 2.040(2) . ?
Fe1 C3A 2.042(6) . ?
Fe1 C3B 2.045(4) . ?
Fe1 C4A 2.047(6) . ?
Fe1 C2A 2.053(7) . ?
Fe1 C1B 2.056(5) . ?
Fe1 C7 2.060(2) . ?
Fe1 C5A 2.061(6) . ?
S1 O14 1.404(2) . ?
S1 O13 1.408(2) . ?
S1 F12 1.5598(19) . ?
S1 C10 1.715(2) . ?
C1A C5A 1.4200 . ?
C1A C2A 1.4200 . ?
C1A H1A 0.9500 . ?
C2A C3A 1.4200 . ?
C2A H2A 0.9500 . ?
C3A C4A 1.4200 . ?
C3A H3A 0.9500 . ?
C4A C5A 1.4200 . ?
C4A H4A 0.9500 . ?
C5A H5A 0.9500 . ?
C1B C2B 1.4200 . ?
C1B C5B 1.4200 . ?
C1B H1B 0.9500 . ?
C2B C3B 1.4200 . ?
C2B H2B 0.9500 . ?
C3B C4B 1.4200 . ?
C3B H3B 0.9500 . ?
C4B C5B 1.4200 . ?
C4B H4B 0.9500 . ?
C5B H5B 0.9500 . ?
C6 F11 1.326(3) . ?
C6 C7 1.405(3) . ?
C6 C10 1.431(3) . ?
C7 C8 1.422(4) . ?
C7 H7 0.9500 . ?
C8 C9 1.418(3) . ?
C8 H8 0.9500 . ?
C9 C10 1.435(3) . ?
C9 H9 0.9500 . ?

loop_
_geom_torsion_atom_site_label_1
_geom_torsion_atom_site_label_2
_geom_torsion_atom_site_label_3
_geom_torsion_atom_site_label_4
_geom_torsion
_geom_torsion_site_symmetry_1
_geom_torsion_site_symmetry_2
_geom_torsion_site_symmetry_3
_geom_torsion_site_symmetry_4
_geom_torsion_publ_flag
C5A C1A C2A C3A 0.0 . . . . ?
Fe1 C1A C2A C3A -59.2(2) . . . . ?
C5A C1A C2A Fe1 59.2(2) . . . . ?
C1A C2A C3A C4A 0.0 . . . . ?
Fe1 C2A C3A C4A -59.9(2) . . . . ?
C1A C2A C3A Fe1 59.9(2) . . . . ?
C2A C3A C4A C5A 0.0 . . . . ?
Fe1 C3A C4A C5A -60.0(3) . . . . ?
C2A C3A C4A Fe1 60.0(3) . . . . ?
C2A C1A C5A C4A 0.0 . . . . ?
Fe1 C1A C5A C4A 59.0(3) . . . . ?
C2A C1A C5A Fe1 -59.0(3) . . . . ?
C3A C4A C5A C1A 0.0 . . . . ?
Fe1 C4A C5A C1A -59.5(3) . . . . ?
C3A C4A C5A Fe1 59.5(3) . . . . ?
C5B C1B C2B C3B 0.0 . . . . ?
Fe1 C1B C2B C3B -58.51(17) . . . . ?
C5B C1B C2B Fe1 58.51(17) . . . . ?
C1B C2B C3B C4B 0.0 . . . . ?
Fe1 C2B C3B C4B -58.80(18) . . . . ?
C1B C2B C3B Fe1 58.80(17) . . . . ?
C2B C3B C4B C5B 0.0 . . . . ?
Fe1 C3B C4B C5B -59.85(18) . . . . ?
C2B C3B C4B Fe1 59.85(18) . . . . ?
C3B C4B C5B C1B 0.0 . . . . ?
Fe1 C4B C5B C1B -60.22(18) . . . . ?
C3B C4B C5B Fe1 60.22(18) . . . . ?
C2B C1B C5B C4B 0.0 . . . . ?
Fe1 C1B C5B C4B 59.37(17) . . . . ?
C2B C1B C5B Fe1 -59.37(17) . . . . ?
F11 C6 C7 C8 -176.5(2) . . . . ?
C10 C6 C7 C8 -0.1(3) . . . . ?
Fe1 C6 C7 C8 58.93(16) . . . . ?
F11 C6 C7 Fe1 124.5(2) . . . . ?
C10 C6 C7 Fe1 -59.07(16) . . . . ?
C6 C7 C8 C9 0.1(3) . . . . ?
Fe1 C7 C8 C9 57.70(17) . . . . ?
C6 C7 C8 Fe1 -57.65(16) . . . . ?
C7 C8 C9 C10 0.1(3) . . . . ?
Fe1 C8 C9 C10 58.23(16) . . . . ?
C7 C8 C9 Fe1 -58.18(17) . . . . ?
F11 C6 C10 C9 176.6(2) . . . . ?
C7 C6 C10 C9 0.2(3) . . . . ?
Fe1 C6 C10 C9 -60.66(16) . . . . ?
F11 C6 C10 S1 -8.1(3) . . . . ?
C7 C6 C10 S1 175.47(18) . . . . ?
Fe1 C6 C10 S1 114.64(19) . . . . ?
F11 C6 C10 Fe1 -122.7(2) . . . . ?
C7 C6 C10 Fe1 60.84(16) . . . . ?
C8 C9 C10 C6 -0.1(3) . . . . ?
Fe1 C9 C10 C6 59.85(16) . . . . ?
C8 C9 C10 S1 -175.51(18) . . . . ?
Fe1 C9 C10 S1 -115.52(19) . . . . ?
C8 C9 C10 Fe1 -59.99(17) . . . . ?
O14 S1 C10 C6 -160.8(2) . . . . ?
O13 S1 C10 C6 -22.5(3) . . . . ?
F12 S1 C10 C6 87.4(2) . . . . ?
O14 S1 C10 C9 13.6(3) . . . . ?
O13 S1 C10 C9 152.0(2) . . . . ?
F12 S1 C10 C9 -98.2(2) . . . . ?
O14 S1 C10 Fe1 -74.1(2) . . . . ?
O13 S1 C10 Fe1 64.23(19) . . . . ?
F12 S1 C10 Fe1 174.08(14) . . . . ?
